data_7712213
loop_
_publ_author_name
'Cairns, Kelsey R.'
'King, Rhys P.'
'Bannister, Robert D.'
'Levason, William'
'Reid, Gillian'

_publ_section_title
;
 Synthesis, spectroscopic and structural properties of Sn(II) and Pb(II)
 triflate complexes with soft phosphine and arsine coordination.
;
_journal_issue 8
_journal_name_full 'Dalton transactions (Cambridge, England : 2003)'
_journal_page_first 2293
_journal_page_last 2308
_journal_paper_doi 10.1039/d2dt03687h
_journal_volume 52
_journal_year 2023
_chemical_formula_moiety 'C44 H42 F6 O6 P4 Pb S2, C2 H3 N'
_chemical_formula_sum 'C46 H45 F6 N O6 P4 Pb S2'
_chemical_formula_weight 1217.02
_space_group_crystal_system monoclinic
_space_group_IT_number 14
_space_group_name_Hall '-P 2ybc'
_space_group_name_H-M_alt 'P 1 21/c 1'
_atom_sites_solution_hydrogens mixed
_atom_sites_solution_primary dual
_audit_creation_date 2022-10-05
_audit_creation_method
;
Olex2 1.5-alpha
(compiled 2022.04.07 svn.rca3783a0 for OlexSys, GUI svn.r6498)
;
_audit_update_record
;
2022-11-01 deposited with the CCDC.	2023-01-23 downloaded from the CCDC.
;
_cell_angle_alpha 90
_cell_angle_beta 102.940(2)
_cell_angle_gamma 90
_cell_formula_units_Z 4
_cell_length_a 16.3354(5)
_cell_length_b 14.2959(3)
_cell_length_c 21.6774(5)
_cell_measurement_reflns_used 17838
_cell_measurement_temperature 100(2)
_cell_measurement_theta_max 28.8680
_cell_measurement_theta_min 1.9140
_cell_volume 4933.8(2)
_computing_cell_refinement 'CrysAlisPro 1.171.41.112a (Rigaku OD, 2021)'
_computing_data_collection 'CrysAlisPro 1.171.41.112a (Rigaku OD, 2021)'
_computing_data_reduction 'CrysAlisPro 1.171.41.112a (Rigaku OD, 2021)'
_computing_molecular_graphics 'Olex2 1.5-alpha (Dolomanov et al., 2009)'
_computing_publication_material 'Olex2 1.5-alpha (Dolomanov et al., 2009)'
_computing_structure_refinement 'SHELXL 2018/3 (Sheldrick, 2015)'
_computing_structure_solution 'SHELXT 2018/2 (Sheldrick, 2018)'
_diffrn_ambient_temperature 100(2)
_diffrn_detector 'hybrid pixel array detector'
_diffrn_detector_area_resol_mean 10
_diffrn_detector_dtime 0.000
_diffrn_detector_type 'Rigaku, HyPix 6000HE'
_diffrn_measured_fraction_theta_full 0.988
_diffrn_measured_fraction_theta_max 0.907
_diffrn_measurement_details
;
List of Runs (angles in degrees, time in seconds):

  # Type    Start    End  Width  t~exp~   \w     \q     \k     \f   Frames
#--------------------------------------------------------------------------
  1  \w     36.00  61.00   0.50    3.00    --  -21.46  19.00  30.00   50
  2  \w    -50.00   1.00   0.50    3.00    --  -21.46 -57.00-150.00  102
  3  \w    -17.00  17.00   0.50    3.00    --  -21.46 -77.00 -30.00   68
  4  \w     25.00  61.00   0.50    3.00    --  -21.46  19.00  60.00   72
  5  \w     -9.00  21.00   0.50    3.00    --  -21.46 -77.00-150.00   60
  6  \w    -72.00 -47.00   0.50    3.00    --   23.80 -19.00 120.00   50
  7  \w    -14.00  23.00   0.50    3.00    --   23.80  77.00 -90.00   74
  8  \w    -24.00  24.00   0.50    3.00    --   23.80  77.00-180.00   96
  9  \w      6.00  69.00   0.50    3.00    --   23.80 -99.00   0.00  126
 10  \w    -16.00 104.00   0.50    3.00    --   23.80  38.00-180.00  240
 11  \w    -73.00 -17.00   0.50    3.00    --   23.80 -19.00-120.00  112
 12  \w     18.00  49.00   0.50    3.00    --   23.80  38.00-120.00   62
 13  \w     69.00  95.00   0.50    3.00    --   23.80  38.00-120.00   52
 14  \w    -67.00  21.00   0.50    3.00    --   23.80 -38.00 -30.00  176
;
_diffrn_measurement_device 'four-circle diffractometer'
_diffrn_measurement_device_details 'Rigaku, UG2 \k goniometer'
_diffrn_measurement_device_type
'Rigaku FRE+ diffractometer with Arc)Sec VHF Varimax confocal mirrors, a UG2 goniometer and HyPix 6000HE detector'
_diffrn_measurement_method 'profile data from \w-scans'
_diffrn_measurement_specimen_support 'MiTeGen MicroLoop'
_diffrn_radiation_collimation 0.2
_diffrn_radiation_monochromator 'Confocal mirrors, Arc)Sec VHF Varimax'
_diffrn_radiation_probe x-ray
_diffrn_radiation_type 'Mo K\a'
_diffrn_radiation_wavelength 0.71073
_diffrn_radiation_xray_symbol K-L~3~
_diffrn_reflns_av_R_equivalents 0.0373
_diffrn_reflns_av_unetI/netI 0.0415
_diffrn_reflns_Laue_measured_fraction_full 0.988
_diffrn_reflns_Laue_measured_fraction_max 0.907
_diffrn_reflns_limit_h_max 21
_diffrn_reflns_limit_h_min -19
_diffrn_reflns_limit_k_max 18
_diffrn_reflns_limit_k_min -19
_diffrn_reflns_limit_l_max 28
_diffrn_reflns_limit_l_min -28
_diffrn_reflns_number 44954
_diffrn_reflns_point_group_measured_fraction_full 0.988
_diffrn_reflns_point_group_measured_fraction_max 0.907
_diffrn_reflns_theta_full 25.242
_diffrn_reflns_theta_max 28.685
_diffrn_reflns_theta_min 2.011
_diffrn_source 'Rotating Anode'
_diffrn_source_current 55.0
_diffrn_source_power 2.475
_diffrn_source_target Mo
_diffrn_source_type 'Rigaku FRE+'
_diffrn_source_voltage 45.0
_exptl_absorpt_coefficient_mu 3.704
_exptl_absorpt_correction_T_max 1.00000
_exptl_absorpt_correction_T_min 0.93187
_exptl_absorpt_correction_type multi-scan
_exptl_absorpt_process_details
;
CrysAlisPro 1.171.41.112a (Rigaku Oxford Diffraction, 2021)
Empirical absorption correction using spherical harmonics,
implemented in SCALE3 ABSPACK scaling algorithm.
;
_exptl_crystal_colour 'clear colourless'
_exptl_crystal_colour_lustre clear
_exptl_crystal_colour_primary colourless
_exptl_crystal_density_diffrn 1.638
_exptl_crystal_description plate
_exptl_crystal_F_000 2416
_exptl_crystal_size_max 0.3
_exptl_crystal_size_mid 0.1
_exptl_crystal_size_min 0.05
_refine_diff_density_max 1.244
_refine_diff_density_min -0.633
_refine_diff_density_rms 0.099
_refine_ls_extinction_method none
_refine_ls_goodness_of_fit_ref 1.019
_refine_ls_hydrogen_treatment mixed
_refine_ls_matrix_type full
_refine_ls_number_parameters 604
_refine_ls_number_reflns 11554
_refine_ls_number_restraints 0
_refine_ls_restrained_S_all 1.019
_refine_ls_R_factor_all 0.0470
_refine_ls_R_factor_gt 0.0314
_refine_ls_shift/su_max 0.001
_refine_ls_shift/su_mean 0.000
_refine_ls_structure_factor_coef Fsqd
_refine_ls_weighting_details 'w=1/[\s^2^(Fo^2^)+(0.0191P)^2^+4.8576P] where P=(Fo^2^+2Fc^2^)/3'
_refine_ls_weighting_scheme calc
_refine_ls_wR_factor_gt 0.0515
_refine_ls_wR_factor_ref 0.0546
_reflns_Friedel_coverage 0.000
_reflns_number_gt 9503
_reflns_number_total 11554
_reflns_threshold_expression 'I > 2\s(I)'
_cod_data_source_file d2dt03687h3.cif
_cod_data_source_block '[Pb(OTf)(P(CH2CH2PPh2)3)]OTf'
_cod_depositor_comments 'Adding full bibliography for 7712208--7712219.cif.'
_cod_original_cell_volume 4933.7(2)
_cod_database_code 7712213
_shelx_shelxl_version_number 2018/3
_shelx_space_group_comment
;
The symmetry employed for this shelxl refinement is uniquely defined
by the following loop, which should always be used as a source of
symmetry information in preference to the above space-group names.
They are only intended as comments.
;
_shelx_estimated_absorpt_t_max 0.836
_shelx_estimated_absorpt_t_min 0.403
_olex2_refinement_description
;
1. Fixed Uiso
 At 1.2 times of:
  All C(H) groups, All C(H,H) groups
 At 1.5 times of:
  All C(H,H,H) groups
2.a Secondary CH2 refined with riding coordinates:
 C14(H14A,H14B), C29(H29A,H29B), C13(H13A,H13B), C15(H15A,H15B), C16(H16A,
 H16B), C30(H30A,H30B)
2.b Aromatic/amide H refined with riding coordinates:
 C12(H12), C6(H6), C9(H9), C36(H36), C11(H11), C5(H5), C8(H8), C22(H22),
 C2(H2), C10(H10), C4(H4), C18(H18), C32(H32), C3(H3), C28(H28), C39(H39),
 C38(H38), C33(H33), C35(H35), C24(H24), C21(H21), C34(H34), C42(H42), C20(H20),
  C26(H26), C40(H40), C19(H19), C25(H25), C41(H41), C27(H27)
;
_olex2_submission_special_instructions 'No special instructions were received'
_oxdiff_exptl_absorpt_empirical_details
;
Empirical correction (ABSPACK) includes:
- Absorption correction using spherical harmonics
- Frame scaling
;

loop_
_space_group_symop_operation_xyz
'x, y, z'
'-x, y+1/2, -z+1/2'
'-x, -y, -z'
'x, -y-1/2, z-1/2'

loop_
_atom_site_label
_atom_site_type_symbol
_atom_site_fract_x
_atom_site_fract_y
_atom_site_fract_z
_atom_site_U_iso_or_equiv
_atom_site_adp_type
_atom_site_occupancy
_atom_site_site_symmetry_order
_atom_site_calc_flag
_atom_site_refinement_flags_posn
_atom_site_refinement_flags_adp
_atom_site_refinement_flags_occupancy
_atom_site_disorder_assembly
_atom_site_disorder_group
Pb1 Pb 0.31703(2) 0.36378(2) 0.27837(2) 0.01515(3) Uani 1 1 d . . . . .
S1 S 0.37713(5) 0.26406(5) 0.43335(3) 0.01883(16) Uani 1 1 d . . . . .
S2 S 0.28558(5) 0.61607(5) 0.29200(3) 0.01931(16) Uani 1 1 d . . . . .
P1 P 0.48470(5) 0.36029(5) 0.27143(3) 0.01375(14) Uani 1 1 d . . . . .
P2 P 0.34253(5) 0.19687(5) 0.21755(3) 0.01547(15) Uani 1 1 d . . . . .
P3 P 0.24836(5) 0.38302(5) 0.14260(3) 0.01542(16) Uani 1 1 d . . . . .
P4 P 0.15892(5) 0.12961(5) 0.25344(4) 0.02257(17) Uani 1 1 d . . . . .
F1 F 0.52397(13) 0.33226(14) 0.48767(9) 0.0380(5) Uani 1 1 d . . . . .
F2 F 0.51800(15) 0.18307(14) 0.48970(9) 0.0426(6) Uani 1 1 d . . . . .
F3 F 0.46005(12) 0.26474(13) 0.55125(8) 0.0289(4) Uani 1 1 d . . . . .
F4 F 0.36284(18) 0.70104(16) 0.39477(10) 0.0633(8) Uani 1 1 d . . . . .
F5 F 0.30960(18) 0.56930(14) 0.41061(10) 0.0564(7) Uani 1 1 d . . . . .
F6 F 0.2306(2) 0.68911(19) 0.38497(12) 0.0745(9) Uani 1 1 d . . . . .
O1 O 0.40482(14) 0.25281(13) 0.37442(9) 0.0204(5) Uani 1 1 d . . . . .
O2 O 0.34309(16) 0.35441(16) 0.44070(11) 0.0368(6) Uani 1 1 d . . . . .
O3 O 0.33116(16) 0.18559(17) 0.44906(10) 0.0365(6) Uani 1 1 d . . . . .
O4 O 0.36116(16) 0.56417(15) 0.29037(12) 0.0342(6) Uani 1 1 d . . . . .
O5 O 0.27881(15) 0.70519(14) 0.26083(10) 0.0286(5) Uani 1 1 d . . . . .
O6 O 0.21149(16) 0.55915(15) 0.27893(10) 0.0319(6) Uani 1 1 d . . . . .
C1 C 0.5600(2) 0.40750(18) 0.33868(13) 0.0168(6) Uani 1 1 d . . . . .
C2 C 0.5327(2) 0.46504(19) 0.38158(13) 0.0204(7) Uani 1 1 d . . . . .
H2 H 0.474775 0.479938 0.375539 0.025 Uiso 1 1 calc R U . . .
C3 C 0.5900(2) 0.5008(2) 0.43330(14) 0.0253(8) Uani 1 1 d . . . . .
H3 H 0.571101 0.539619 0.462852 0.030 Uiso 1 1 calc R U . . .
C4 C 0.6739(2) 0.4805(2) 0.44198(14) 0.0274(8) Uani 1 1 d . . . . .
H4 H 0.712839 0.505700 0.477325 0.033 Uiso 1 1 calc R U . . .
C5 C 0.7022(2) 0.4232(2) 0.39925(15) 0.0262(7) Uani 1 1 d . . . . .
H5 H 0.760311 0.409266 0.405322 0.031 Uiso 1 1 calc R U . . .
C6 C 0.6450(2) 0.3864(2) 0.34756(14) 0.0232(7) Uani 1 1 d . . . . .
H6 H 0.663967 0.346950 0.318367 0.028 Uiso 1 1 calc R U . . .
C7 C 0.50784(19) 0.41248(18) 0.20103(13) 0.0154(6) Uani 1 1 d . . . . .
C8 C 0.4603(2) 0.48905(19) 0.17331(13) 0.0182(6) Uani 1 1 d . . . . .
H8 H 0.416415 0.512627 0.191201 0.022 Uiso 1 1 calc R U . . .
C9 C 0.4772(2) 0.53067(19) 0.11962(14) 0.0212(7) Uani 1 1 d . . . . .
H9 H 0.444732 0.582626 0.100757 0.025 Uiso 1 1 calc R U . . .
C10 C 0.5411(2) 0.4966(2) 0.09359(14) 0.0229(7) Uani 1 1 d . . . . .
H10 H 0.552967 0.525484 0.057094 0.027 Uiso 1 1 calc R U . . .
C11 C 0.5879(2) 0.4203(2) 0.12078(14) 0.0226(7) Uani 1 1 d . . . . .
H11 H 0.631005 0.396213 0.102223 0.027 Uiso 1 1 calc R U . . .
C12 C 0.5725(2) 0.37886(18) 0.17460(13) 0.0180(6) Uani 1 1 d . . . . .
H12 H 0.605775 0.327585 0.193571 0.022 Uiso 1 1 calc R U . . .
C13 C 0.51160(19) 0.23652(17) 0.26752(13) 0.0154(6) Uani 1 1 d . . . . .
H13A H 0.570388 0.230456 0.263103 0.018 Uiso 1 1 calc R U . . .
H13B H 0.506675 0.204694 0.307087 0.018 Uiso 1 1 calc R U . . .
C14 C 0.45227(19) 0.19037(18) 0.21081(14) 0.0170(6) Uani 1 1 d . . . . .
H14A H 0.468372 0.123984 0.208146 0.020 Uiso 1 1 calc R U . . .
H14B H 0.458088 0.221929 0.171363 0.020 Uiso 1 1 calc R U . . .
C15 C 0.2824(2) 0.19237(19) 0.13571(13) 0.0196(6) Uani 1 1 d . . . . .
H15A H 0.305422 0.142325 0.112931 0.024 Uiso 1 1 calc R U . . .
H15B H 0.223317 0.176382 0.135287 0.024 Uiso 1 1 calc R U . . .
C16 C 0.2849(2) 0.28577(19) 0.10090(14) 0.0204(7) Uani 1 1 d . . . . .
H16A H 0.248969 0.281048 0.057678 0.025 Uiso 1 1 calc R U . . .
H16B H 0.343078 0.298319 0.097002 0.025 Uiso 1 1 calc R U . . .
C17 C 0.25209(19) 0.48546(19) 0.09348(13) 0.0162(6) Uani 1 1 d . . . . .
C18 C 0.2415(2) 0.57271(19) 0.11933(15) 0.0225(7) Uani 1 1 d . . . . .
H18 H 0.232989 0.576825 0.161182 0.027 Uiso 1 1 calc R U . . .
C19 C 0.2434(2) 0.6534(2) 0.08436(17) 0.0318(8) Uani 1 1 d . . . . .
H19 H 0.236297 0.712603 0.102371 0.038 Uiso 1 1 calc R U . . .
C20 C 0.2555(2) 0.6482(2) 0.02343(17) 0.0355(9) Uani 1 1 d . . . . .
H20 H 0.256851 0.703503 -0.000634 0.043 Uiso 1 1 calc R U . . .
C21 C 0.2656(2) 0.5616(2) -0.00209(16) 0.0342(9) Uani 1 1 d . . . . .
H21 H 0.273519 0.557854 -0.044124 0.041 Uiso 1 1 calc R U . . .
C22 C 0.2646(2) 0.4801(2) 0.03235(15) 0.0258(7) Uani 1 1 d . . . . .
H22 H 0.272276 0.421182 0.014251 0.031 Uiso 1 1 calc R U . . .
C23 C 0.13749(19) 0.36047(19) 0.13710(13) 0.0188(6) Uani 1 1 d . . . . .
C24 C 0.0878(2) 0.3108(2) 0.08698(16) 0.0296(8) Uani 1 1 d . . . . .
H24 H 0.111665 0.287550 0.053871 0.035 Uiso 1 1 calc R U . . .
C25 C 0.0040(3) 0.2954(3) 0.0856(2) 0.0418(10) Uani 1 1 d . . . . .
H25 H -0.029506 0.261707 0.051240 0.050 Uiso 1 1 calc R U . . .
C26 C -0.0317(2) 0.3282(3) 0.1332(2) 0.0412(10) Uani 1 1 d . . . . .
H26 H -0.089393 0.317109 0.131783 0.049 Uiso 1 1 calc R U . . .
C27 C 0.0173(2) 0.3776(2) 0.18325(18) 0.0350(8) Uani 1 1 d . . . . .
H27 H -0.006967 0.400046 0.216369 0.042 Uiso 1 1 calc R U . . .
C28 C 0.1006(2) 0.3940(2) 0.18504(15) 0.0231(7) Uani 1 1 d . . . . .
H28 H 0.133451 0.428429 0.219222 0.028 Uiso 1 1 calc R U . . .
C29 C 0.3270(2) 0.08676(19) 0.25638(14) 0.0193(6) Uani 1 1 d . . . . .
H29A H 0.308827 0.038405 0.223464 0.023 Uiso 1 1 calc R U . . .
H29B H 0.381564 0.066574 0.282988 0.023 Uiso 1 1 calc R U . . .
C30 C 0.26261(19) 0.0916(2) 0.29773(14) 0.0199(6) Uani 1 1 d . . . . .
H30A H 0.282928 0.135651 0.333072 0.024 Uiso 1 1 calc R U . . .
H30B H 0.257475 0.029074 0.316137 0.024 Uiso 1 1 calc R U . . .
C31 C 0.1273(2) 0.0262(2) 0.20298(14) 0.0218(7) Uani 1 1 d . . . . .
C32 C 0.0871(2) 0.0392(2) 0.14000(16) 0.0329(8) Uani 1 1 d . . . . .
H32 H 0.076002 0.100896 0.123957 0.039 Uiso 1 1 calc R U . . .
C33 C 0.0627(2) -0.0370(3) 0.10003(17) 0.0384(9) Uani 1 1 d . . . . .
H33 H 0.034264 -0.027268 0.057253 0.046 Uiso 1 1 calc R U . . .
C34 C 0.0800(2) -0.1266(2) 0.12265(17) 0.0350(8) Uani 1 1 d . . . . .
H34 H 0.063691 -0.178590 0.095387 0.042 Uiso 1 1 calc R U . . .
C35 C 0.1210(2) -0.1409(2) 0.18486(17) 0.0322(8) Uani 1 1 d . . . . .
H35 H 0.133589 -0.202537 0.200487 0.039 Uiso 1 1 calc R U . . .
C36 C 0.1436(2) -0.0646(2) 0.22424(15) 0.0258(7) Uani 1 1 d . . . . .
H36 H 0.171169 -0.074884 0.267171 0.031 Uiso 1 1 calc R U . . .
C37 C 0.0944(2) 0.11686(19) 0.31209(15) 0.0239(7) Uani 1 1 d . . . . .
C38 C 0.0084(2) 0.1289(2) 0.29173(16) 0.0286(7) Uani 1 1 d . . . . .
H38 H -0.015168 0.141011 0.248295 0.034 Uiso 1 1 calc R U . . .
C39 C -0.0436(2) 0.1234(2) 0.33397(18) 0.0309(8) Uani 1 1 d . . . . .
H39 H -0.102504 0.131346 0.319380 0.037 Uiso 1 1 calc R U . . .
C40 C -0.0101(2) 0.1064(2) 0.39715(18) 0.0350(9) Uani 1 1 d . . . . .
H40 H -0.045940 0.102308 0.426057 0.042 Uiso 1 1 calc R U . . .
C41 C 0.0748(3) 0.0953(3) 0.41821(18) 0.0424(10) Uani 1 1 d . . . . .
H41 H 0.097858 0.083923 0.461821 0.051 Uiso 1 1 calc R U . . .
C42 C 0.1274(2) 0.1006(3) 0.37603(17) 0.0346(8) Uani 1 1 d . . . . .
H42 H 0.186266 0.093048 0.391017 0.041 Uiso 1 1 calc R U . . .
C43 C 0.4753(2) 0.26072(19) 0.49347(13) 0.0199(6) Uani 1 1 d . . . . .
C44 C 0.2975(3) 0.6458(2) 0.37535(16) 0.0341(8) Uani 1 1 d . . . . .
N1 N 0.1358(2) 0.3653(2) 0.49416(16) 0.0479(8) Uani 1 1 d . . . . .
C45 C 0.1387(3) 0.3766(4) 0.3761(2) 0.0540(12) Uani 1 1 d . . . . .
H45A H 0.092(4) 0.371(3) 0.349(2) 0.081 Uiso 1 1 d . U . . .
H45B H 0.154(3) 0.315(3) 0.365(2) 0.081 Uiso 1 1 d . U . . .
H45C H 0.174(3) 0.419(3) 0.371(2) 0.081 Uiso 1 1 d . U . . .
C46 C 0.1370(2) 0.3693(2) 0.44241(18) 0.0356(8) Uani 1 1 d . . . . .

loop_
_atom_site_aniso_label
_atom_site_aniso_U_11
_atom_site_aniso_U_22
_atom_site_aniso_U_33
_atom_site_aniso_U_23
_atom_site_aniso_U_13
_atom_site_aniso_U_12
Pb1 0.01867(6) 0.01355(5) 0.01458(5) 0.00084(5) 0.00661(4) 0.00202(5)
S1 0.0214(4) 0.0209(3) 0.0145(4) -0.0019(3) 0.0047(3) -0.0022(3)
S2 0.0234(4) 0.0160(3) 0.0186(4) -0.0010(3) 0.0049(3) 0.0014(3)
P1 0.0172(4) 0.0112(3) 0.0135(3) -0.0001(3) 0.0050(3) -0.0003(3)
P2 0.0182(4) 0.0109(3) 0.0170(4) -0.0005(3) 0.0034(3) 0.0004(3)
P3 0.0191(4) 0.0152(4) 0.0126(4) 0.0010(3) 0.0048(3) 0.0030(3)
P4 0.0213(5) 0.0172(4) 0.0291(4) 0.0020(3) 0.0053(3) -0.0010(3)
F1 0.0327(13) 0.0511(12) 0.0262(11) 0.0120(9) -0.0018(9) -0.0216(10)
F2 0.0561(16) 0.0408(11) 0.0252(11) -0.0035(9) -0.0029(10) 0.0284(11)
F3 0.0344(12) 0.0405(10) 0.0127(9) -0.0030(8) 0.0071(8) -0.0072(9)
F4 0.091(2) 0.0494(13) 0.0322(13) 0.0024(10) -0.0217(12) -0.0369(14)
F5 0.103(2) 0.0395(12) 0.0249(12) 0.0094(9) 0.0094(12) -0.0155(13)
F6 0.098(3) 0.0827(18) 0.0514(16) -0.0231(14) 0.0354(16) 0.0277(17)
O1 0.0272(13) 0.0225(10) 0.0122(10) 0.0028(8) 0.0057(9) 0.0010(9)
O2 0.0402(16) 0.0354(13) 0.0309(13) -0.0092(11) -0.0002(11) 0.0173(12)
O3 0.0405(17) 0.0486(14) 0.0215(12) -0.0011(11) 0.0094(11) -0.0280(13)
O4 0.0322(16) 0.0304(12) 0.0437(15) 0.0077(11) 0.0165(11) 0.0097(11)
O5 0.0383(16) 0.0190(10) 0.0257(12) 0.0036(9) 0.0012(10) 0.0022(10)
O6 0.0335(15) 0.0314(12) 0.0289(13) -0.0046(10) 0.0027(10) -0.0110(11)
C1 0.0250(18) 0.0134(13) 0.0126(14) 0.0005(11) 0.0056(12) -0.0034(13)
C2 0.0277(19) 0.0155(13) 0.0182(15) 0.0020(11) 0.0053(13) -0.0024(13)
C3 0.043(2) 0.0156(14) 0.0175(16) -0.0034(12) 0.0077(14) -0.0033(14)
C4 0.043(2) 0.0185(15) 0.0168(16) 0.0012(12) -0.0027(14) -0.0141(15)
C5 0.025(2) 0.0261(16) 0.0245(17) 0.0039(13) 0.0001(13) -0.0027(14)
C6 0.0259(19) 0.0225(15) 0.0216(16) -0.0031(12) 0.0064(13) -0.0025(13)
C7 0.0194(17) 0.0132(13) 0.0139(14) -0.0035(11) 0.0045(11) -0.0050(12)
C8 0.0203(18) 0.0163(13) 0.0176(15) 0.0001(11) 0.0035(12) -0.0035(12)
C9 0.028(2) 0.0162(14) 0.0172(16) 0.0026(11) -0.0002(13) -0.0052(13)
C10 0.036(2) 0.0222(15) 0.0118(15) 0.0010(12) 0.0080(13) -0.0090(14)
C11 0.030(2) 0.0213(15) 0.0201(16) -0.0077(12) 0.0131(13) -0.0073(14)
C12 0.0220(17) 0.0135(13) 0.0190(15) -0.0019(11) 0.0058(12) -0.0017(12)
C13 0.0173(16) 0.0121(12) 0.0176(15) 0.0004(10) 0.0055(11) 0.0012(12)
C14 0.0207(18) 0.0114(13) 0.0203(15) -0.0022(11) 0.0071(12) 0.0004(12)
C15 0.0237(18) 0.0147(13) 0.0196(16) -0.0034(11) 0.0032(12) 0.0033(13)
C16 0.0242(19) 0.0202(14) 0.0168(15) -0.0034(12) 0.0042(12) 0.0042(13)
C17 0.0137(16) 0.0186(14) 0.0167(15) 0.0032(11) 0.0043(11) 0.0000(12)
C18 0.029(2) 0.0205(14) 0.0197(16) 0.0028(12) 0.0084(13) 0.0023(14)
C19 0.042(2) 0.0183(16) 0.036(2) 0.0054(13) 0.0095(16) 0.0007(15)
C20 0.042(2) 0.0311(18) 0.034(2) 0.0152(15) 0.0109(16) -0.0057(17)
C21 0.046(3) 0.0394(19) 0.0209(18) 0.0090(14) 0.0156(16) -0.0024(18)
C22 0.029(2) 0.0306(16) 0.0208(17) 0.0015(13) 0.0114(13) 0.0010(15)
C23 0.0200(16) 0.0151(13) 0.0217(15) 0.0047(12) 0.0055(11) 0.0037(13)
C24 0.027(2) 0.0316(18) 0.0296(19) -0.0047(14) 0.0048(14) -0.0011(15)
C25 0.029(2) 0.038(2) 0.054(3) -0.0108(18) -0.0008(18) -0.0059(18)
C26 0.023(2) 0.0369(19) 0.066(3) -0.0058(19) 0.0142(19) -0.0064(17)
C27 0.030(2) 0.0322(19) 0.049(2) -0.0020(16) 0.0211(17) 0.0010(16)
C28 0.0244(19) 0.0181(14) 0.0293(18) 0.0004(12) 0.0112(14) 0.0001(13)
C29 0.0204(18) 0.0121(13) 0.0251(16) 0.0003(12) 0.0041(12) -0.0022(12)
C30 0.0160(17) 0.0168(14) 0.0257(17) 0.0014(12) 0.0025(12) -0.0042(13)
C31 0.0137(17) 0.0286(16) 0.0223(16) 0.0017(13) 0.0023(12) -0.0043(13)
C32 0.025(2) 0.0351(18) 0.036(2) 0.0094(15) 0.0011(15) -0.0058(16)
C33 0.032(2) 0.056(2) 0.0243(19) -0.0014(16) -0.0010(15) -0.0107(19)
C34 0.032(2) 0.0374(19) 0.037(2) -0.0113(16) 0.0108(15) -0.0091(17)
C35 0.030(2) 0.0277(16) 0.040(2) -0.0042(16) 0.0100(15) -0.0037(16)
C36 0.025(2) 0.0281(16) 0.0246(17) -0.0007(13) 0.0061(13) -0.0033(14)
C37 0.0230(19) 0.0158(15) 0.0333(18) -0.0041(12) 0.0070(14) -0.0034(13)
C38 0.027(2) 0.0230(15) 0.0348(19) 0.0031(14) 0.0052(14) 0.0004(15)
C39 0.0179(18) 0.0243(17) 0.051(2) -0.0038(15) 0.0093(15) -0.0004(14)
C40 0.032(2) 0.0368(19) 0.040(2) -0.0108(16) 0.0170(17) -0.0049(17)
C41 0.038(3) 0.063(2) 0.026(2) -0.0080(18) 0.0085(16) -0.002(2)
C42 0.023(2) 0.050(2) 0.031(2) -0.0089(16) 0.0060(15) -0.0017(17)
C43 0.0278(19) 0.0177(14) 0.0149(15) 0.0009(11) 0.0066(12) -0.0001(13)
C44 0.051(3) 0.0259(17) 0.0226(17) -0.0019(14) 0.0027(15) -0.0054(18)
N1 0.052(2) 0.055(2) 0.0349(19) 0.0079(17) 0.0062(15) 0.0013(18)
C45 0.038(3) 0.090(4) 0.036(2) 0.003(2) 0.0112(19) 0.000(3)
C46 0.028(2) 0.0393(19) 0.038(2) 0.0032(17) 0.0046(15) 0.0002(17)

loop_
_atom_type_symbol
_atom_type_description
_atom_type_scat_dispersion_real
_atom_type_scat_dispersion_imag
_atom_type_scat_source
C C 0.0033 0.0016 'International Tables Vol C Tables 4.2.6.8 and 6.1.1.4'
H H 0.0000 0.0000 'International Tables Vol C Tables 4.2.6.8 and 6.1.1.4'
F F 0.0171 0.0103 'International Tables Vol C Tables 4.2.6.8 and 6.1.1.4'
N N 0.0061 0.0033 'International Tables Vol C Tables 4.2.6.8 and 6.1.1.4'
O O 0.0106 0.0060 'International Tables Vol C Tables 4.2.6.8 and 6.1.1.4'
P P 0.1023 0.0942 'International Tables Vol C Tables 4.2.6.8 and 6.1.1.4'
Pb Pb -3.3944 10.1111 'International Tables Vol C Tables 4.2.6.8 and 6.1.1.4'
S S 0.1246 0.1234 'International Tables Vol C Tables 4.2.6.8 and 6.1.1.4'

loop_
_geom_angle_atom_site_label_1
_geom_angle_atom_site_label_2
_geom_angle_atom_site_label_3
_geom_angle
_geom_angle_site_symmetry_1
_geom_angle_site_symmetry_3
_geom_angle_publ_flag
P1 Pb1 P2 72.95(2) . . ?
P1 Pb1 P3 96.20(2) . . ?
P1 Pb1 O4 78.33(5) . . ?
P2 Pb1 P3 70.72(2) . . ?
P2 Pb1 O4 143.99(5) . . ?
P3 Pb1 O4 91.63(5) . . ?
O1 Pb1 P1 71.18(5) . . ?
O1 Pb1 P2 75.99(4) . . ?
O1 Pb1 P3 146.61(4) . . ?
O1 Pb1 O4 114.67(6) . . ?
O1 S1 C43 103.16(13) . . ?
O2 S1 O1 113.74(14) . . ?
O2 S1 O3 116.32(16) . . ?
O2 S1 C43 104.21(14) . . ?
O3 S1 O1 113.84(13) . . ?
O3 S1 C43 103.47(14) . . ?
O4 S2 C44 103.94(17) . . ?
O5 S2 O4 114.83(14) . . ?
O5 S2 C44 103.87(14) . . ?
O6 S2 O4 113.04(14) . . ?
O6 S2 O5 116.01(14) . . ?
O6 S2 C44 103.07(16) . . ?
C1 P1 Pb1 116.69(10) . . ?
C1 P1 C13 105.69(13) . . ?
C7 P1 Pb1 115.62(10) . . ?
C7 P1 C1 106.96(13) . . ?
C7 P1 C13 105.16(13) . . ?
C13 P1 Pb1 105.66(10) . . ?
C14 P2 Pb1 109.38(9) . . ?
C15 P2 Pb1 112.50(9) . . ?
C15 P2 C14 104.09(14) . . ?
C15 P2 C29 108.47(14) . . ?
C29 P2 Pb1 117.76(10) . . ?
C29 P2 C14 103.41(13) . . ?
C16 P3 Pb1 109.42(10) . . ?
C17 P3 Pb1 127.61(9) . . ?
C17 P3 C16 105.37(13) . . ?
C23 P3 Pb1 101.65(9) . . ?
C23 P3 C16 105.25(14) . . ?
C23 P3 C17 105.54(13) . . ?
C30 P4 C31 100.16(14) . . ?
C30 P4 C37 102.38(15) . . ?
C37 P4 C31 101.74(14) . . ?
S1 O1 Pb1 112.86(11) . . ?
S2 O4 Pb1 107.86(13) . . ?
C2 C1 P1 119.8(2) . . ?
C2 C1 C6 119.7(3) . . ?
C6 C1 P1 120.4(2) . . ?
C1 C2 H2 120.0 . . ?
C1 C2 C3 120.0(3) . . ?
C3 C2 H2 120.0 . . ?
C2 C3 H3 119.8 . . ?
C4 C3 C2 120.4(3) . . ?
C4 C3 H3 119.8 . . ?
C3 C4 H4 119.9 . . ?
C3 C4 C5 120.2(3) . . ?
C5 C4 H4 119.9 . . ?
C4 C5 H5 120.1 . . ?
C4 C5 C6 119.7(3) . . ?
C6 C5 H5 120.1 . . ?
C1 C6 H6 120.0 . . ?
C5 C6 C1 119.9(3) . . ?
C5 C6 H6 120.0 . . ?
C8 C7 P1 118.9(2) . . ?
C12 C7 P1 121.6(2) . . ?
C12 C7 C8 119.5(3) . . ?
C7 C8 H8 120.0 . . ?
C9 C8 C7 120.0(3) . . ?
C9 C8 H8 120.0 . . ?
C8 C9 H9 120.0 . . ?
C10 C9 C8 120.1(3) . . ?
C10 C9 H9 120.0 . . ?
C9 C10 H10 120.0 . . ?
C9 C10 C11 119.9(3) . . ?
C11 C10 H10 120.0 . . ?
C10 C11 H11 119.7 . . ?
C12 C11 C10 120.6(3) . . ?
C12 C11 H11 119.7 . . ?
C7 C12 H12 120.1 . . ?
C11 C12 C7 119.9(3) . . ?
C11 C12 H12 120.1 . . ?
P1 C13 H13A 109.7 . . ?
P1 C13 H13B 109.7 . . ?
H13A C13 H13B 108.2 . . ?
C14 C13 P1 109.75(19) . . ?
C14 C13 H13A 109.7 . . ?
C14 C13 H13B 109.7 . . ?
P2 C14 H14A 109.3 . . ?
P2 C14 H14B 109.3 . . ?
C13 C14 P2 111.6(2) . . ?
C13 C14 H14A 109.3 . . ?
C13 C14 H14B 109.3 . . ?
H14A C14 H14B 108.0 . . ?
P2 C15 H15A 109.2 . . ?
P2 C15 H15B 109.2 . . ?
H15A C15 H15B 107.9 . . ?
C16 C15 P2 112.2(2) . . ?
C16 C15 H15A 109.2 . . ?
C16 C15 H15B 109.2 . . ?
P3 C16 H16A 109.3 . . ?
P3 C16 H16B 109.3 . . ?
C15 C16 P3 111.7(2) . . ?
C15 C16 H16A 109.3 . . ?
C15 C16 H16B 109.3 . . ?
H16A C16 H16B 107.9 . . ?
C18 C17 P3 117.5(2) . . ?
C22 C17 P3 123.1(2) . . ?
C22 C17 C18 119.4(3) . . ?
C17 C18 H18 119.8 . . ?
C19 C18 C17 120.4(3) . . ?
C19 C18 H18 119.8 . . ?
C18 C19 H19 119.8 . . ?
C20 C19 C18 120.3(3) . . ?
C20 C19 H19 119.8 . . ?
C19 C20 H20 120.4 . . ?
C21 C20 C19 119.1(3) . . ?
C21 C20 H20 120.4 . . ?
C20 C21 H21 119.3 . . ?
C20 C21 C22 121.4(3) . . ?
C22 C21 H21 119.3 . . ?
C17 C22 H22 120.3 . . ?
C21 C22 C17 119.4(3) . . ?
C21 C22 H22 120.3 . . ?
C24 C23 P3 122.6(2) . . ?
C24 C23 C28 118.7(3) . . ?
C28 C23 P3 118.7(2) . . ?
C23 C24 H24 120.0 . . ?
C25 C24 C23 120.0(3) . . ?
C25 C24 H24 120.0 . . ?
C24 C25 H25 119.6 . . ?
C26 C25 C24 120.9(4) . . ?
C26 C25 H25 119.6 . . ?
C25 C26 H26 120.2 . . ?
C25 C26 C27 119.6(4) . . ?
C27 C26 H26 120.2 . . ?
C26 C27 H27 119.9 . . ?
C28 C27 C26 120.2(3) . . ?
C28 C27 H27 119.9 . . ?
C23 C28 H28 119.6 . . ?
C27 C28 C23 120.7(3) . . ?
C27 C28 H28 119.6 . . ?
P2 C29 H29A 108.6 . . ?
P2 C29 H29B 108.6 . . ?
H29A C29 H29B 107.6 . . ?
C30 C29 P2 114.5(2) . . ?
C30 C29 H29A 108.6 . . ?
C30 C29 H29B 108.6 . . ?
P4 C30 H30A 109.1 . . ?
P4 C30 H30B 109.1 . . ?
C29 C30 P4 112.5(2) . . ?
C29 C30 H30A 109.1 . . ?
C29 C30 H30B 109.1 . . ?
H30A C30 H30B 107.8 . . ?
C32 C31 P4 118.9(2) . . ?
C36 C31 P4 123.2(2) . . ?
C36 C31 C32 117.9(3) . . ?
C31 C32 H32 119.6 . . ?
C31 C32 C33 120.8(3) . . ?
C33 C32 H32 119.6 . . ?
C32 C33 H33 120.0 . . ?
C34 C33 C32 119.9(3) . . ?
C34 C33 H33 120.0 . . ?
C33 C34 H34 119.9 . . ?
C33 C34 C35 120.1(3) . . ?
C35 C34 H34 119.9 . . ?
C34 C35 H35 120.3 . . ?
C34 C35 C36 119.4(3) . . ?
C36 C35 H35 120.3 . . ?
C31 C36 H36 119.0 . . ?
C35 C36 C31 121.9(3) . . ?
C35 C36 H36 119.0 . . ?
C38 C37 P4 117.8(2) . . ?
C38 C37 C42 118.5(3) . . ?
C42 C37 P4 123.7(3) . . ?
C37 C38 H38 119.6 . . ?
C39 C38 C37 120.7(3) . . ?
C39 C38 H38 119.6 . . ?
C38 C39 H39 119.9 . . ?
C40 C39 C38 120.1(3) . . ?
C40 C39 H39 119.9 . . ?
C39 C40 H40 120.0 . . ?
C41 C40 C39 119.9(3) . . ?
C41 C40 H40 120.0 . . ?
C40 C41 H41 119.9 . . ?
C40 C41 C42 120.2(4) . . ?
C42 C41 H41 119.9 . . ?
C37 C42 C41 120.5(4) . . ?
C37 C42 H42 119.8 . . ?
C41 C42 H42 119.8 . . ?
F1 C43 S1 111.3(2) . . ?
F1 C43 F2 107.9(3) . . ?
F1 C43 F3 107.5(2) . . ?
F2 C43 S1 111.6(2) . . ?
F2 C43 F3 107.8(2) . . ?
F3 C43 S1 110.6(2) . . ?
F4 C44 S2 110.8(3) . . ?
F4 C44 F5 107.8(3) . . ?
F5 C44 S2 110.4(2) . . ?
F6 C44 S2 111.1(3) . . ?
F6 C44 F4 108.0(3) . . ?
F6 C44 F5 108.7(3) . . ?
H45A C45 H45B 90(4) . . ?
H45A C45 H45C 120(5) . . ?
H45B C45 H45C 113(5) . . ?
C46 C45 H45A 117(4) . . ?
C46 C45 H45B 104(3) . . ?
C46 C45 H45C 110(3) . . ?
N1 C46 C45 178.7(5) . . ?

loop_
_geom_bond_atom_site_label_1
_geom_bond_atom_site_label_2
_geom_bond_distance
_geom_bond_site_symmetry_2
_geom_bond_publ_flag
Pb1 P1 2.7771(8) . ?
Pb1 P2 2.8021(7) . ?
Pb1 P3 2.9185(7) . ?
Pb1 O1 2.7514(19) . ?
Pb1 O4 2.951(2) . ?
S1 O1 1.456(2) . ?
S1 O2 1.429(2) . ?
S1 O3 1.433(2) . ?
S1 C43 1.826(3) . ?
S2 O4 1.447(2) . ?
S2 O5 1.435(2) . ?
S2 O6 1.433(2) . ?
S2 C44 1.824(3) . ?
P1 C1 1.814(3) . ?
P1 C7 1.813(3) . ?
P1 C13 1.830(3) . ?
P2 C14 1.833(3) . ?
P2 C15 1.827(3) . ?
P2 C29 1.829(3) . ?
P3 C16 1.829(3) . ?
P3 C17 1.820(3) . ?
P3 C23 1.817(3) . ?
P4 C30 1.832(3) . ?
P4 C31 1.843(3) . ?
P4 C37 1.833(3) . ?
F1 C43 1.319(3) . ?
F2 C43 1.323(3) . ?
F3 C43 1.332(3) . ?
F4 C44 1.319(4) . ?
F5 C44 1.323(4) . ?
F6 C44 1.313(5) . ?
C1 C2 1.388(4) . ?
C1 C6 1.392(4) . ?
C2 H2 0.9500 . ?
C2 C3 1.388(4) . ?
C3 H3 0.9500 . ?
C4 C3 1.372(5) . ?
C4 H4 0.9500 . ?
C5 C4 1.391(5) . ?
C5 H5 0.9500 . ?
C6 C5 1.392(4) . ?
C6 H6 0.9500 . ?
C7 C8 1.398(4) . ?
C8 H8 0.9500 . ?
C9 C8 1.389(4) . ?
C9 H9 0.9500 . ?
C9 C10 1.382(4) . ?
C10 H10 0.9500 . ?
C11 C10 1.386(4) . ?
C11 H11 0.9500 . ?
C12 C7 1.394(4) . ?
C12 C11 1.381(4) . ?
C12 H12 0.9500 . ?
C13 H13A 0.9900 . ?
C13 H13B 0.9900 . ?
C14 C13 1.534(4) . ?
C14 H14A 0.9900 . ?
C14 H14B 0.9900 . ?
C15 H15A 0.9900 . ?
C15 H15B 0.9900 . ?
C15 C16 1.539(4) . ?
C16 H16A 0.9900 . ?
C16 H16B 0.9900 . ?
C17 C18 1.394(4) . ?
C17 C22 1.387(4) . ?
C18 H18 0.9500 . ?
C18 C19 1.384(4) . ?
C19 H19 0.9500 . ?
C20 C19 1.381(5) . ?
C20 H20 0.9500 . ?
C21 C20 1.380(5) . ?
C21 H21 0.9500 . ?
C22 C21 1.386(4) . ?
C22 H22 0.9500 . ?
C23 C24 1.396(4) . ?
C23 C28 1.398(4) . ?
C24 H24 0.9500 . ?
C24 C25 1.380(5) . ?
C25 H25 0.9500 . ?
C26 C25 1.377(5) . ?
C26 H26 0.9500 . ?
C26 C27 1.388(5) . ?
C27 H27 0.9500 . ?
C28 C27 1.373(5) . ?
C28 H28 0.9500 . ?
C29 H29A 0.9900 . ?
C29 H29B 0.9900 . ?
C29 C30 1.529(4) . ?
C30 H30A 0.9900 . ?
C30 H30B 0.9900 . ?
C31 C32 1.389(4) . ?
C32 H32 0.9500 . ?
C32 C33 1.394(5) . ?
C33 H33 0.9500 . ?
C33 C34 1.377(5) . ?
C34 H34 0.9500 . ?
C35 C34 1.380(5) . ?
C35 H35 0.9500 . ?
C36 C31 1.383(4) . ?
C36 C35 1.383(4) . ?
C36 H36 0.9500 . ?
C37 C38 1.387(5) . ?
C37 C42 1.389(5) . ?
C38 H38 0.9500 . ?
C39 C38 1.383(5) . ?
C39 H39 0.9500 . ?
C39 C40 1.378(5) . ?
C40 H40 0.9500 . ?
C40 C41 1.369(5) . ?
C41 H41 0.9500 . ?
C42 C41 1.390(5) . ?
C42 H42 0.9500 . ?
N1 C46 1.128(5) . ?
C45 H45A 0.85(6) . ?
C45 H45B 0.96(5) . ?
C45 H45C 0.87(5) . ?
C46 C45 1.448(6) . ?

loop_
_geom_torsion_atom_site_label_1
_geom_torsion_atom_site_label_2
_geom_torsion_atom_site_label_3
_geom_torsion_atom_site_label_4
_geom_torsion
_geom_torsion_site_symmetry_1
_geom_torsion_site_symmetry_2
_geom_torsion_site_symmetry_3
_geom_torsion_site_symmetry_4
_geom_torsion_publ_flag
Pb1 P1 C1 C2 -17.5(3) . . . . ?
Pb1 P1 C1 C6 162.5(2) . . . . ?
Pb1 P1 C7 C8 33.3(2) . . . . ?
Pb1 P1 C7 C12 -147.6(2) . . . . ?
Pb1 P1 C13 C14 57.0(2) . . . . ?
Pb1 P2 C14 C13 33.5(2) . . . . ?
Pb1 P2 C15 C16 42.5(2) . . . . ?
Pb1 P2 C29 C30 29.3(3) . . . . ?
Pb1 P3 C16 C15 41.8(2) . . . . ?
Pb1 P3 C17 C18 -38.7(3) . . . . ?
Pb1 P3 C17 C22 141.5(2) . . . . ?
Pb1 P3 C23 C24 -142.3(2) . . . . ?
Pb1 P3 C23 C28 37.5(2) . . . . ?
P1 C1 C2 C3 179.6(2) . . . . ?
P1 C1 C6 C5 179.9(2) . . . . ?
P1 C7 C8 C9 179.6(2) . . . . ?
P2 C14 C13 P1 -60.9(2) . . . . ?
P2 C15 C16 P3 -55.8(3) . . . . ?
P2 C29 C30 P4 57.8(3) . . . . ?
P3 C17 C18 C19 -179.8(3) . . . . ?
P3 C17 C22 C21 179.3(3) . . . . ?
P3 C23 C24 C25 179.6(3) . . . . ?
P3 C23 C28 C27 -179.2(2) . . . . ?
P4 C31 C32 C33 179.4(3) . . . . ?
P4 C37 C38 C39 -177.8(2) . . . . ?
P4 C37 C42 C41 177.5(3) . . . . ?
O1 S1 C43 F1 64.3(2) . . . . ?
O1 S1 C43 F2 -56.3(2) . . . . ?
O1 S1 C43 F3 -176.34(18) . . . . ?
O2 S1 O1 Pb1 -28.26(17) . . . . ?
O2 S1 C43 F1 -54.7(2) . . . . ?
O2 S1 C43 F2 -175.3(2) . . . . ?
O2 S1 C43 F3 64.6(2) . . . . ?
O3 S1 O1 Pb1 108.12(15) . . . . ?
O3 S1 C43 F1 -176.8(2) . . . . ?
O3 S1 C43 F2 62.6(2) . . . . ?
O3 S1 C43 F3 -57.5(2) . . . . ?
O4 S2 C44 F4 63.5(3) . . . . ?
O4 S2 C44 F5 -55.8(3) . . . . ?
O4 S2 C44 F6 -176.4(2) . . . . ?
O5 S2 O4 Pb1 -144.15(11) . . . . ?
O5 S2 C44 F4 -56.9(3) . . . . ?
O5 S2 C44 F5 -176.3(3) . . . . ?
O5 S2 C44 F6 63.1(3) . . . . ?
O6 S2 O4 Pb1 -7.94(16) . . . . ?
O6 S2 C44 F4 -178.3(2) . . . . ?
O6 S2 C44 F5 62.3(3) . . . . ?
O6 S2 C44 F6 -58.3(3) . . . . ?
C1 P1 C7 C8 -98.6(2) . . . . ?
C1 P1 C7 C12 80.6(3) . . . . ?
C1 P1 C13 C14 -178.7(2) . . . . ?
C1 C2 C3 C4 0.7(4) . . . . ?
C1 C6 C5 C4 0.4(4) . . . . ?
C2 C1 C6 C5 -0.1(4) . . . . ?
C5 C4 C3 C2 -0.5(4) . . . . ?
C6 C1 C2 C3 -0.4(4) . . . . ?
C6 C5 C4 C3 0.0(4) . . . . ?
C7 P1 C1 C2 113.7(2) . . . . ?
C7 P1 C1 C6 -66.3(3) . . . . ?
C7 P1 C13 C14 -65.8(2) . . . . ?
C7 C12 C11 C10 1.6(4) . . . . ?
C8 C9 C10 C11 0.6(4) . . . . ?
C10 C9 C8 C7 -0.1(4) . . . . ?
C11 C12 C7 P1 179.7(2) . . . . ?
C11 C12 C7 C8 -1.2(4) . . . . ?
C12 C7 C8 C9 0.4(4) . . . . ?
C12 C11 C10 C9 -1.4(4) . . . . ?
C13 P1 C1 C2 -134.6(2) . . . . ?
C13 P1 C1 C6 45.4(3) . . . . ?
C13 P1 C7 C8 149.4(2) . . . . ?
C13 P1 C7 C12 -31.5(3) . . . . ?
C14 P2 C15 C16 -75.8(2) . . . . ?
C14 P2 C29 C30 150.0(2) . . . . ?
C15 P2 C14 C13 153.91(19) . . . . ?
C15 P2 C29 C30 -99.9(2) . . . . ?
C16 P3 C17 C18 -169.0(2) . . . . ?
C16 P3 C17 C22 11.2(3) . . . . ?
C16 P3 C23 C24 -28.3(3) . . . . ?
C16 P3 C23 C28 151.5(2) . . . . ?
C17 P3 C16 C15 -178.0(2) . . . . ?
C17 P3 C23 C24 82.9(3) . . . . ?
C17 P3 C23 C28 -97.3(2) . . . . ?
C17 C18 C19 C20 0.2(5) . . . . ?
C17 C22 C21 C20 0.7(5) . . . . ?
C18 C17 C22 C21 -0.5(5) . . . . ?
C21 C20 C19 C18 0.1(6) . . . . ?
C22 C17 C18 C19 0.0(5) . . . . ?
C22 C21 C20 C19 -0.5(6) . . . . ?
C23 P3 C16 C15 -66.7(2) . . . . ?
C23 P3 C17 C18 79.9(3) . . . . ?
C23 P3 C17 C22 -99.9(3) . . . . ?
C23 C24 C25 C26 -0.2(6) . . . . ?
C23 C28 C27 C26 -0.7(5) . . . . ?
C24 C23 C28 C27 0.6(4) . . . . ?
C25 C26 C27 C28 0.4(6) . . . . ?
C27 C26 C25 C24 0.1(6) . . . . ?
C28 C23 C24 C25 -0.2(5) . . . . ?
C29 P2 C14 C13 -92.8(2) . . . . ?
C29 P2 C15 C16 174.6(2) . . . . ?
C30 P4 C31 C32 -138.8(3) . . . . ?
C30 P4 C31 C36 39.4(3) . . . . ?
C30 P4 C37 C38 -172.1(2) . . . . ?
C30 P4 C37 C42 11.3(3) . . . . ?
C31 P4 C30 C29 69.8(2) . . . . ?
C31 P4 C37 C38 -68.7(3) . . . . ?
C31 P4 C37 C42 114.6(3) . . . . ?
C31 C32 C33 C34 -1.3(6) . . . . ?
C31 C36 C35 C34 -0.8(5) . . . . ?
C32 C33 C34 C35 0.3(6) . . . . ?
C35 C36 C31 P4 -178.3(3) . . . . ?
C35 C36 C31 C32 -0.1(5) . . . . ?
C36 C31 C32 C33 1.1(5) . . . . ?
C36 C35 C34 C33 0.7(6) . . . . ?
C37 P4 C30 C29 174.4(2) . . . . ?
C37 P4 C31 C32 116.2(3) . . . . ?
C37 P4 C31 C36 -65.6(3) . . . . ?
C37 C42 C41 C40 -0.2(6) . . . . ?
C38 C37 C42 C41 0.9(5) . . . . ?
C38 C39 C40 C41 0.3(5) . . . . ?
C39 C40 C41 C42 -0.4(6) . . . . ?
C40 C39 C38 C37 0.4(5) . . . . ?
C42 C37 C38 C39 -1.0(5) . . . . ?
C43 S1 O1 Pb1 -140.48(11) . . . . ?
C44 S2 O4 Pb1 103.09(14) . . . . ?
